data_1545558
loop_
_publ_author_name
'Yarbagi, K. M.'
'Chennuru, R.'
'Paul, D.'
'Venkateswara Rao, B.'
'Mahapatra, S.'

_publ_section_title
;
 6-Chloro-3-(2,2-dibromoacetyl)-2<i>H</i>-chromen-2-one
;
_journal_coeditor_code HB4128
_journal_issue 3
_journal_name_full IUCrData
_journal_page_first x170356
_journal_paper_doi 10.1107/S241431461700356X
_journal_volume 2
_journal_year 2017
_chemical_formula_iupac 'C11 H5 Br2 Cl O3'
_chemical_formula_moiety 'C11 H5 Br2 Cl O3'
_chemical_formula_sum 'C11 H5 Br2 Cl O3'
_chemical_formula_weight 380.42
_chemical_name_systematic
;
6-Chloro-3-(2,2-dibromoacetyl)-2<i>H</i>-chromen-2-one
;
_space_group_crystal_system monoclinic
_space_group_IT_number 14
_space_group_name_Hall '-P 2yn'
_space_group_name_H-M_alt 'P 1 21/n 1'
_symmetry_space_group_name_Hall '-P 2yn'
_symmetry_space_group_name_H-M 'P 1 21/n 1'
_atom_sites_solution_hydrogens difmap
_atom_sites_solution_primary direct
_audit_creation_method
;
Olex2 1.2
(compiled 2016.02.19 svn.r3266 for OlexSys, GUI svn.r5155)
;
_cell_angle_alpha 90
_cell_angle_beta 96.744(16)
_cell_angle_gamma 90
_cell_formula_units_Z 4
_cell_length_a 7.9086(16)
_cell_length_b 6.7115(10)
_cell_length_c 22.640(3)
_cell_measurement_reflns_used 2350
_cell_measurement_temperature 293(2)
_cell_measurement_theta_max 26.0
_cell_measurement_theta_min 3.2
_cell_volume 1193.4(3)
_computing_cell_refinement
;
CrysAlis PRO (Oxford Diffraction, 2009)
;
_computing_data_collection
;
CrysAlis PRO (Oxford Diffraction, 2009)
;
_computing_data_reduction
;
CrysAlis PRO (Oxford Diffraction, 2009)
;
_computing_molecular_graphics
;
<i>OLEX2</i> (Dolomanov <i>et al.</i>,  2009)
;
_computing_publication_material
;
<i>OLEX2</i> (Dolomanov <i>et al.</i>,  2009)
;
_computing_structure_refinement
;
SHELXL (Sheldrick, 2008)
;
_computing_structure_solution
;
CrysAlis PRO (Oxford Diffraction, 2009
;
_diffrn_ambient_temperature 293(2)
_diffrn_detector_area_resol_mean 8
_diffrn_measured_fraction_theta_full 0.999
_diffrn_measured_fraction_theta_max 0.909
_diffrn_measurement_device 'Oxford Diffraction Xcalibur, Eos, Nova'
_diffrn_measurement_device_type 'Oxford Diffraction Xcalibur, Eos, Nova'
_diffrn_measurement_method '\w and \f scans'
_diffrn_radiation_monochromator graphite
_diffrn_radiation_type MoK\a
_diffrn_radiation_wavelength 0.71073
_diffrn_reflns_av_R_equivalents 0.0530
_diffrn_reflns_limit_h_max 11
_diffrn_reflns_limit_h_min -11
_diffrn_reflns_limit_k_max 10
_diffrn_reflns_limit_k_min -10
_diffrn_reflns_limit_l_max 33
_diffrn_reflns_limit_l_min -33
_diffrn_reflns_number 19365
_diffrn_reflns_theta_full 25.242
_diffrn_reflns_theta_max 32.947
_diffrn_reflns_theta_min 3.168
_exptl_absorpt_coefficient_mu 7.007
_exptl_absorpt_correction_T_max 0.5712
_exptl_absorpt_correction_T_min 0.1244
_exptl_absorpt_correction_type multi-scan
_exptl_absorpt_process_details
;
(CrysAlis PRO; Oxford Diffraction, 2009)
;
_exptl_crystal_colour 'metallic light yellow'
_exptl_crystal_density_diffrn 2.117
_exptl_crystal_density_method 'not measured'
_exptl_crystal_description plate
_exptl_crystal_F_000 728
_exptl_crystal_size_max 0.51
_exptl_crystal_size_mid 0.15
_exptl_crystal_size_min 0.09
_refine_diff_density_max 0.483
_refine_diff_density_min -0.860
_refine_ls_extinction_method none
_refine_ls_goodness_of_fit_ref 0.821
_refine_ls_hydrogen_treatment refall
_refine_ls_matrix_type full
_refine_ls_number_parameters 174
_refine_ls_number_reflns 4065
_refine_ls_number_restraints 0
_refine_ls_restrained_S_all 0.821
_refine_ls_R_factor_all 0.0958
_refine_ls_R_factor_gt 0.0352
_refine_ls_shift/su_max 0.000
_refine_ls_shift/su_mean 0.000
_refine_ls_structure_factor_coef Fsqd
_refine_ls_weighting_details 'w=1/[\s^2^(Fo^2^)+(0.0354P)^2^] where P=(Fo^2^+2Fc^2^)/3'
_refine_ls_weighting_scheme calc
_refine_ls_wR_factor_gt 0.0674
_refine_ls_wR_factor_ref 0.0744
_reflns_number_gt 1989
_reflns_number_total 4065
_reflns_threshold_expression 'I > 2\s(I)'
_cod_data_source_file hb4128sup1.cif
_cod_data_source_block I
_cod_database_code 1545558
_shelx_space_group_comment
;
The symmetry employed for this shelxl refinement is uniquely defined
by the following loop, which should always be used as a source of
symmetry information in preference to the above space-group names.
They are only intended as comments.
;
_shelx_estimated_absorpt_t_min 0.124
_shelx_estimated_absorpt_t_max 0.571

loop_
_space_group_symop_operation_xyz
'x, y, z'
'-x+1/2, y+1/2, -z+1/2'
'-x, -y, -z'
'x-1/2, -y-1/2, z-1/2'

loop_
_atom_site_type_symbol
_atom_site_label
_atom_site_fract_x
_atom_site_fract_y
_atom_site_fract_z
_atom_site_U_iso_or_equiv
_atom_site_adp_type
_atom_site_calc_flag
_atom_site_occupancy
Br Br1 0.40623(4) -0.46632(4) 0.16129(2) 0.04633(10) Uani d 1
Br Br2 0.32549(5) -0.02781(5) 0.20266(2) 0.06416(12) Uani d 1
Cl Cl1 0.82997(11) 0.81238(11) -0.03885(4) 0.0587(2) Uani d 1
O O1 0.8448(2) 0.3098(3) 0.17211(7) 0.0434(5) Uani d 1
O O2 0.7652(3) 0.0538(3) 0.22160(9) 0.0742(8) Uani d 1
O O3 0.4892(3) -0.1777(2) 0.06963(7) 0.0450(5) Uani d 1
C C1 0.7507(4) 0.1378(4) 0.17503(12) 0.0415(7) Uani d 1
C C2 0.6475(3) 0.0758(3) 0.12046(10) 0.0300(6) Uani d 1
C C3 0.6492(3) 0.1857(3) 0.07073(11) 0.0312(6) Uani d 1
C C4 0.7432(3) 0.3664(3) 0.06950(10) 0.0304(6) Uani d 1
C C5 0.7427(3) 0.4869(4) 0.01960(12) 0.0370(6) Uani d 1
C C6 0.8356(3) 0.6603(4) 0.02339(12) 0.0393(7) Uani d 1
C C7 0.9292(4) 0.7169(4) 0.07625(13) 0.0470(8) Uani d 1
C C8 0.9309(4) 0.5995(4) 0.12582(14) 0.0460(7) Uani d 1
C C9 0.8380(3) 0.4255(4) 0.12192(11) 0.0364(6) Uani d 1
C C10 0.5405(3) -0.1082(4) 0.11729(11) 0.0321(6) Uani d 1
C C11 0.4948(4) -0.2029(4) 0.17427(11) 0.0350(6) Uani d 1
H H3 0.578(3) 0.149(3) 0.0364(11) 0.039(7) Uiso d 1
H H5 0.685(3) 0.460(3) -0.0136(11) 0.037(8) Uiso d 1
H H7 0.992(3) 0.830(4) 0.0772(10) 0.038(7) Uiso d 1
H H8 0.988(3) 0.629(3) 0.1616(11) 0.034(7) Uiso d 1
H H11 0.585(3) -0.220(3) 0.2045(11) 0.044(8) Uiso d 1

loop_
_atom_site_aniso_label
_atom_site_aniso_U_11
_atom_site_aniso_U_22
_atom_site_aniso_U_33
_atom_site_aniso_U_12
_atom_site_aniso_U_13
_atom_site_aniso_U_23
Br1 0.05146(19) 0.04012(15) 0.04839(17) -0.00928(13) 0.00999(14) 0.00593(12)
Br2 0.0737(3) 0.0622(2) 0.0621(2) 0.00668(17) 0.03098(18) -0.01290(16)
Cl1 0.0587(5) 0.0499(4) 0.0673(5) -0.0148(4) 0.0059(4) 0.0200(4)
O1 0.0493(13) 0.0465(10) 0.0314(10) -0.0138(9) -0.0086(9) -0.0023(8)
O2 0.102(2) 0.0750(15) 0.0362(12) -0.0414(14) -0.0306(13) 0.0174(11)
O3 0.0661(14) 0.0427(10) 0.0245(10) -0.0197(9) -0.0024(9) -0.0030(8)
C1 0.0472(18) 0.0416(15) 0.0326(15) -0.0095(13) -0.0077(13) -0.0001(12)
C2 0.0347(15) 0.0317(13) 0.0226(12) -0.0016(11) -0.0011(11) -0.0021(10)
C3 0.0323(15) 0.0357(13) 0.0247(13) -0.0040(11) -0.0005(11) -0.0051(11)
C4 0.0294(14) 0.0338(13) 0.0275(13) -0.0029(11) 0.0010(11) -0.0032(10)
C5 0.0346(15) 0.0396(15) 0.0359(15) -0.0046(12) 0.0007(12) 0.0000(12)
C6 0.0355(17) 0.0361(14) 0.0482(17) -0.0040(12) 0.0122(13) 0.0047(12)
C7 0.0395(18) 0.0386(16) 0.062(2) -0.0150(13) 0.0029(15) -0.0036(14)
C8 0.0425(19) 0.0425(15) 0.0498(19) -0.0116(13) -0.0076(15) -0.0057(14)
C9 0.0321(15) 0.0381(14) 0.0384(15) -0.0038(11) 0.0020(12) -0.0024(12)
C10 0.0348(15) 0.0354(13) 0.0258(13) -0.0017(11) 0.0018(11) 0.0013(11)
C11 0.0386(17) 0.0380(14) 0.0278(13) -0.0045(12) 0.0007(12) 0.0022(11)

loop_
_atom_type_symbol
_atom_type_description
_atom_type_scat_dispersion_real
_atom_type_scat_dispersion_imag
_atom_type_scat_source
C C 0.0030 0.0020 'International Tables Vol C Tables 4.2.6.8 and 6.1.1.4'
H H 0.0000 0.0000 'International Tables Vol C Tables 4.2.6.8 and 6.1.1.4'
Br Br -0.2900 2.4600 'International Tables Vol C Tables 4.2.6.8 and  6.1.1.4'
Cl Cl 0.1480 0.1590 'International Tables Vol C Tables 4.2.6.8 and 6.1.1.4'
O O 0.0110 0.0060 'International Tables Vol C Tables 4.2.6.8 and 6.1.1.4'

loop_
_geom_angle_atom_site_label_1
_geom_angle_atom_site_label_2
_geom_angle_atom_site_label_3
_geom_angle
C9 O1 C1 122.99(19)
O1 C1 C2 116.7(2)
O2 C1 O1 116.3(2)
O2 C1 C2 127.0(2)
C1 C2 C10 122.3(2)
C3 C2 C1 119.5(2)
C3 C2 C10 118.3(2)
C2 C3 C4 122.6(2)
C2 C3 H3 119.0(15)
C4 C3 H3 118.1(15)
C5 C4 C3 124.1(2)
C9 C4 C3 117.3(2)
C9 C4 C5 118.7(2)
C4 C5 H5 122.8(17)
C6 C5 C4 119.5(2)
C6 C5 H5 117.7(17)
C5 C6 Cl1 119.0(2)
C5 C6 C7 120.9(2)
C7 C6 Cl1 120.0(2)
C6 C7 H7 119.0(15)
C8 C7 C6 120.2(3)
C8 C7 H7 120.8(15)
C7 C8 C9 118.8(3)
C7 C8 H8 124.3(15)
C9 C8 H8 116.9(15)
O1 C9 C4 120.8(2)
O1 C9 C8 117.3(2)
C8 C9 C4 121.9(3)
O3 C10 C2 119.6(2)
O3 C10 C11 120.8(2)
C2 C10 C11 119.7(2)
Br1 C11 Br2 110.81(14)
Br1 C11 H11 103.7(14)
Br2 C11 H11 109.0(15)
C10 C11 Br1 112.07(17)
C10 C11 Br2 105.61(16)
C10 C11 H11 115.8(16)

loop_
_geom_bond_atom_site_label_1
_geom_bond_atom_site_label_2
_geom_bond_distance
Br1 C11 1.912(2)
Br2 C11 1.947(3)
Cl1 C6 1.736(3)
O1 C1 1.379(3)
O1 C9 1.372(3)
O2 C1 1.189(3)
O3 C10 1.202(3)
C1 C2 1.459(3)
C2 C3 1.347(3)
C2 C10 1.494(3)
C3 C4 1.424(3)
C3 H3 0.94(2)
C4 C5 1.389(3)
C4 C9 1.385(3)
C5 C6 1.374(3)
C5 H5 0.85(2)
C6 C7 1.385(4)
C7 C8 1.370(4)
C7 H7 0.90(2)
C8 C9 1.377(4)
C8 H8 0.90(2)
C10 C11 1.519(3)
C11 H11 0.93(3)

loop_
_geom_hbond_atom_site_label_D
_geom_hbond_atom_site_label_H
_geom_hbond_atom_site_label_A
_geom_hbond_site_symmetry_A
_geom_hbond_distance_DH
_geom_hbond_distance_HA
_geom_hbond_distance_DA
_geom_hbond_angle_DHA
C3 H3 O3 3_655 0.94(2) 2.41(2) 3.238(3) 147.9(19)
C5 H5 O3 3_655 0.85(2) 2.59(2) 3.299(3) 142.0(19)
C11 H11 O2 2_645 0.94(2) 2.46(2) 3.283(4) 147.0(17)

loop_
_geom_torsion_atom_site_label_1
_geom_torsion_atom_site_label_2
_geom_torsion_atom_site_label_3
_geom_torsion_atom_site_label_4
_geom_torsion
Cl1 C6 C7 C8 178.6(2)
O1 C1 C2 C3 0.4(4)
O1 C1 C2 C10 179.6(2)
O2 C1 C2 C3 -178.0(3)
O2 C1 C2 C10 1.2(5)
O3 C10 C11 Br1 15.3(3)
O3 C10 C11 Br2 -105.4(2)
C1 O1 C9 C4 -4.5(4)
C1 O1 C9 C8 176.4(3)
C1 C2 C3 C4 -2.6(4)
C1 C2 C10 O3 -163.2(3)
C1 C2 C10 C11 18.0(4)
C2 C3 C4 C5 -177.5(3)
C2 C3 C4 C9 1.4(4)
C2 C10 C11 Br1 -165.94(19)
C2 C10 C11 Br2 73.3(3)
C3 C2 C10 O3 16.0(4)
C3 C2 C10 C11 -162.8(2)
C3 C4 C5 C6 178.8(3)
C3 C4 C9 O1 2.2(4)
C3 C4 C9 C8 -178.8(3)
C4 C5 C6 Cl1 -178.5(2)
C4 C5 C6 C7 -0.1(4)
C5 C4 C9 O1 -178.9(2)
C5 C4 C9 C8 0.1(4)
C5 C6 C7 C8 0.2(4)
C6 C7 C8 C9 -0.1(4)
C7 C8 C9 O1 179.0(3)
C7 C8 C9 C4 -0.1(4)
C9 O1 C1 O2 -178.3(3)
C9 O1 C1 C2 3.2(4)
C9 C4 C5 C6 0.0(4)
C10 C2 C3 C4 178.2(2)

_cod_database_fobs_code 1545558
